data_1536069
loop_
_publ_author_name
'Cirpus, V.'
'Wittrock, J.'
'Adam, A.'

_publ_section_title
;
 Carbonat-Hydrate der schweren Alkalimetalle: Darstellung und Struktur von
 Rb2 C O3 * 1.5(H2 O) und Cs2 C O3 * 3(H2 O)
;
_journal_name_full 'Zeitschrift fuer Anorganische und Allgemeine Chemie'
_journal_page_first 533
_journal_page_last 538
_journal_volume 627
_journal_year 2001
_chemical_formula_sum 'C H6 Cs2 O6'
_chemical_name_systematic 'Cs2 (C O3) (H2 O)3'
_space_group_IT_number 13
_symmetry_space_group_name_Hall '-P 2yc'
_symmetry_space_group_name_H-M 'P 1 2/c 1'
_cell_angle_alpha 90
_cell_angle_beta 90.708
_cell_angle_gamma 90
_cell_formula_units_Z 2
_cell_length_a 6.545
_cell_length_b 6.7906
_cell_length_c 8.864
_cell_volume 393.926
_citation_journal_id_ASTM ZAACAB
_cod_data_source_file Cirpus_ZAACAB_2001_87.cif
_cod_data_source_block C1H6Cs2O6
_cod_original_cell_volume 393.9258
_cod_original_formula_sum 'C1 H6 Cs2 O6'
_cod_database_code 1536069

loop_
_symmetry_equiv_pos_as_xyz
x,y,z
-x,y,-z+1/2
-x,-y,-z
x,-y,z-1/2

loop_
_atom_site_label
_atom_site_type_symbol
_atom_site_fract_x
_atom_site_fract_y
_atom_site_fract_z
_atom_site_occupancy
_atom_site_U_iso_or_equiv
C1 C+4 0.5 0.6714 0.25 1 0.0
O3 O-2 0.2368 0.2916 0.4253 1 0.0
H1 H+1 0.2697 0.3379 0.5181 1 0.0
O1 O-2 0.5 0.8571 0.25 1 0.0
H3 H+1 0.1103 0.7456 0.2612 1 0.0
H2 H+1 0.2729 0.3844 0.3578 1 0.0
O2 O-2 0.3342 0.5755 0.2208 1 0.0
Cs1 Cs+1 0.24751 0.15698 0.07441 1 0.0
O4 O-2 0 0.8253 0.25 1 0.0
